data_2236104
loop_
_publ_author_name
'Arman, Hadi D.'
'Kaulgud, Trupta'
'Tiekink, Edward R. T.'

_publ_section_title
;
 <i>tert</i>-Butyl(2-hydroxyethyl)azanium
 4-[(1,3-thiazol-2-ylazanidyl)sulfonyl]aniline
;
_journal_coeditor_code BT5992
_journal_issue 9
_journal_name_full 'Acta Crystallographica Section E'
_journal_page_first o2662
_journal_page_last o2663
_journal_paper_doi 10.1107/S1600536812034459
_journal_volume 68
_journal_year 2012
_chemical_formula_iupac 'C6 H16 N O +, C9 H8 N3 O2 S2 -'
_chemical_formula_moiety 'C6 H16 N O +, C9 H8 N3 O2 S2 -'
_chemical_formula_sum 'C15 H24 N4 O3 S2'
_chemical_formula_weight 372.50
_chemical_name_systematic
;
<i>tert</i>-Butyl(2-hydroxyethyl)azanium
4-[(1,3-thiazol-2-ylazanidyl)sulfonyl]aniline
;
_space_group_IT_number 14
_symmetry_cell_setting monoclinic
_symmetry_space_group_name_Hall '-P 2ybc'
_symmetry_space_group_name_H-M 'P 1 21/c 1'
_atom_sites_solution_hydrogens geom
_atom_sites_solution_primary direct
_atom_sites_solution_secondary difmap
_audit_creation_method SHELXL-97
_cell_angle_alpha 90
_cell_angle_beta 91.401(4)
_cell_angle_gamma 90
_cell_formula_units_Z 8
_cell_length_a 13.893(3)
_cell_length_b 11.771(3)
_cell_length_c 22.191(5)
_cell_measurement_reflns_used 24162
_cell_measurement_temperature 98(2)
_cell_measurement_theta_max 40.3
_cell_measurement_theta_min 2.4
_cell_volume 3627.9(15)
_computing_cell_refinement 'CrystalClear (Molecular Structure Corporation & Rigaku, 2005)'
_computing_data_collection 'CrystalClear (Molecular Structure Corporation & Rigaku, 2005)'
_computing_data_reduction 'CrystalClear (Molecular Structure Corporation & Rigaku, 2005)'
_computing_molecular_graphics
;
ORTEP-3 for Windows (Farrugia, 1997), DIAMOND (Brandenburg,
2006)
and QMol (Gans & Shalloway, 2001)
;
_computing_publication_material 'publCIF (Westrip, 2010)'
_computing_structure_refinement 'SHELXL97 (Sheldrick, 2008)'
_computing_structure_solution 'SHELXS97 (Sheldrick, 2008)'
_diffrn_ambient_temperature 98(2)
_diffrn_measured_fraction_theta_full 0.990
_diffrn_measured_fraction_theta_max 0.990
_diffrn_measurement_device_type 'Rigaku AFC12\K/SATURN724'
_diffrn_measurement_method \w
_diffrn_radiation_monochromator graphite
_diffrn_radiation_source 'fine-focus sealed tube'
_diffrn_radiation_type MoK\a
_diffrn_radiation_wavelength 0.71073
_diffrn_reflns_av_R_equivalents 0.056
_diffrn_reflns_av_sigmaI/netI 0.069
_diffrn_reflns_limit_h_max 18
_diffrn_reflns_limit_h_min -17
_diffrn_reflns_limit_k_max 5
_diffrn_reflns_limit_k_min -15
_diffrn_reflns_limit_l_max 28
_diffrn_reflns_limit_l_min -23
_diffrn_reflns_number 18273
_diffrn_reflns_theta_full 27.50
_diffrn_reflns_theta_max 27.5
_diffrn_reflns_theta_min 2.4
_diffrn_standards_decay_% 1
_diffrn_standards_interval_count 0
_diffrn_standards_number 0
_exptl_absorpt_coefficient_mu 0.315
_exptl_absorpt_correction_type none
_exptl_crystal_colour colourless
_exptl_crystal_density_diffrn 1.364
_exptl_crystal_density_method 'not measured'
_exptl_crystal_description plate
_exptl_crystal_F_000 1584
_exptl_crystal_size_max 0.35
_exptl_crystal_size_mid 0.30
_exptl_crystal_size_min 0.07
_refine_diff_density_max 0.360
_refine_diff_density_min -0.450
_refine_ls_extinction_method none
_refine_ls_goodness_of_fit_ref 1.083
_refine_ls_hydrogen_treatment mixed
_refine_ls_matrix_type full
_refine_ls_number_parameters 451
_refine_ls_number_reflns 8255
_refine_ls_number_restraints 8
_refine_ls_restrained_S_all 1.082
_refine_ls_R_factor_all 0.0640
_refine_ls_R_factor_gt 0.0549
_refine_ls_shift/su_max 0.001
_refine_ls_shift/su_mean 0.000
_refine_ls_structure_factor_coef Fsqd
_refine_ls_weighting_details 'calc w=1/[\s^2^(Fo^2^)+(0.0435P)^2^+3.8739P] where P=(Fo^2^+2Fc^2^)/3'
_refine_ls_weighting_scheme calc
_refine_ls_wR_factor_gt 0.1266
_refine_ls_wR_factor_ref 0.1364
_reflns_number_gt 7234
_reflns_number_total 8255
_reflns_threshold_expression I>2\s(I)
_cod_data_source_file bt5992.cif
_cod_data_source_block I
_cod_original_sg_symbol_H-M 'P 21/c'
_cod_database_code 2236104
_cod_database_fobs_code 2236104

loop_
_symmetry_equiv_pos_as_xyz
'x, y, z'
'-x, y+1/2, -z+1/2'
'-x, -y, -z'
'x, -y-1/2, z-1/2'

loop_
_atom_site_type_symbol
_atom_site_label
_atom_site_fract_x
_atom_site_fract_y
_atom_site_fract_z
_atom_site_U_iso_or_equiv
_atom_site_adp_type
_atom_site_calc_flag
_atom_site_refinement_flags
_atom_site_occupancy
_atom_site_symmetry_multiplicity
S S1 0.16821(5) 0.10093(5) 0.47147(3) 0.02469(14) Uani d . 1 1
S S2 0.36615(4) 0.23512(5) 0.50339(3) 0.01958(13) Uani d . 1 1
O O1 0.38569(13) 0.11406(15) 0.50058(8) 0.0254(4) Uani d . 1 1
O O2 0.45054(12) 0.30808(16) 0.50206(8) 0.0243(4) Uani d . 1 1
N N1 0.15549(15) 0.26042(19) 0.39238(10) 0.0236(4) Uani d . 1 1
N N2 0.29650(14) 0.27894(17) 0.45040(9) 0.0192(4) Uani d . 1 1
N N3 0.16937(17) 0.3130(2) 0.73461(10) 0.0282(5) Uani d D 1 1
H H1n 0.174(2) 0.261(2) 0.7627(11) 0.042 Uiso d D 1 1
H H2n 0.153(2) 0.3833(12) 0.7421(14) 0.042 Uiso d D 1 1
C C1 0.21311(17) 0.2228(2) 0.43601(11) 0.0196(5) Uani d . 1 1
C C2 0.07372(18) 0.1937(2) 0.38592(12) 0.0261(5) Uani d . 1 1
H H2 0.0251 0.2092 0.3562 0.031 Uiso calc R 1 1
C C3 0.06738(19) 0.1054(2) 0.42428(12) 0.0269(5) Uani d . 1 1
H H3 0.0152 0.0533 0.4252 0.032 Uiso calc R 1 1
C C4 0.30798(17) 0.2583(2) 0.57212(10) 0.0187(4) Uani d . 1 1
C C5 0.26187(17) 0.3620(2) 0.58306(11) 0.0203(5) Uani d . 1 1
H H5 0.2614 0.4196 0.5531 0.024 Uiso calc R 1 1
C C6 0.21712(17) 0.3812(2) 0.63700(11) 0.0211(5) Uani d . 1 1
H H6 0.1866 0.4520 0.6441 0.025 Uiso calc R 1 1
C C7 0.21672(17) 0.2954(2) 0.68182(11) 0.0221(5) Uani d . 1 1
C C8 0.26184(18) 0.1920(2) 0.67037(11) 0.0236(5) Uani d . 1 1
H H8 0.2615 0.1336 0.6999 0.028 Uiso calc R 1 1
C C9 0.30725(18) 0.1737(2) 0.61606(11) 0.0221(5) Uani d . 1 1
H H9 0.3380 0.1030 0.6088 0.027 Uiso calc R 1 1
S S11 0.28142(5) 0.98598(5) 0.32531(3) 0.02459(14) Uani d . 1 1
S S12 0.14994(4) 0.80923(5) 0.23655(3) 0.01828(13) Uani d . 1 1
O O11 0.06213(12) 0.74301(16) 0.23845(8) 0.0230(4) Uani d . 1 1
O O12 0.13976(12) 0.93223(15) 0.23321(8) 0.0224(4) Uani d . 1 1
N N11 0.35743(15) 0.79060(18) 0.34885(9) 0.0222(4) Uani d . 1 1
N N12 0.21478(14) 0.76971(17) 0.29279(9) 0.0197(4) Uani d . 1 1
N N13 0.37494(17) 0.6429(2) 0.02991(11) 0.0298(5) Uani d D 1 1
H H11n 0.4289(15) 0.676(2) 0.0189(15) 0.045 Uiso d D 1 1
H H12n 0.364(2) 0.5731(14) 0.0170(15) 0.045 Uiso d D 1 1
C C11 0.28445(16) 0.8372(2) 0.31912(10) 0.0174(4) Uani d . 1 1
C C12 0.41351(18) 0.8728(2) 0.37772(11) 0.0235(5) Uani d . 1 1
H H12 0.4690 0.8536 0.4015 0.028 Uiso calc R 1 1
C C13 0.38494(19) 0.9815(2) 0.37019(11) 0.0258(5) Uani d . 1 1
H H13 0.4169 1.0459 0.3870 0.031 Uiso calc R 1 1
C C14 0.21076(17) 0.7648(2) 0.17170(10) 0.0189(4) Uani d . 1 1
C C15 0.28885(17) 0.8281(2) 0.15081(11) 0.0214(5) Uani d . 1 1
H H15 0.3047 0.8988 0.1691 0.026 Uiso calc R 1 1
C C16 0.34297(18) 0.7878(2) 0.10361(11) 0.0223(5) Uani d . 1 1
H H16 0.3954 0.8316 0.0897 0.027 Uiso calc R 1 1
C C17 0.32109(17) 0.6825(2) 0.07608(11) 0.0212(5) Uani d . 1 1
C C18 0.24137(17) 0.6213(2) 0.09704(11) 0.0213(5) Uani d . 1 1
H H18 0.2243 0.5511 0.0785 0.026 Uiso calc R 1 1
C C19 0.18755(17) 0.6616(2) 0.14420(11) 0.0206(5) Uani d . 1 1
H H19 0.1345 0.6186 0.1579 0.025 Uiso calc R 1 1
O O21 0.20607(12) 0.43422(15) 0.31746(8) 0.0221(4) Uani d D 1 1
H H21o 0.190(2) 0.383(2) 0.3413(12) 0.033 Uiso d D 1 1
N N21 0.12174(14) 0.62867(17) 0.37680(9) 0.0190(4) Uani d . 1 1
H H21n 0.1508 0.6739 0.3487 0.023 Uiso calc R 1 1
H H22n 0.1699 0.5903 0.3974 0.023 Uiso calc R 1 1
C C21 0.11863(18) 0.4853(2) 0.29455(11) 0.0220(5) Uani d . 1 1
H H21A 0.0783 0.4260 0.2748 0.026 Uiso calc R 1 1
H H21B 0.1347 0.5423 0.2636 0.026 Uiso calc R 1 1
C C22 0.06114(17) 0.5426(2) 0.34340(11) 0.0228(5) Uani d . 1 1
H H22A 0.0041 0.5805 0.3249 0.027 Uiso calc R 1 1
H H22B 0.0383 0.4846 0.3720 0.027 Uiso calc R 1 1
C C23 0.07187(17) 0.7065(2) 0.42153(11) 0.0203(5) Uani d . 1 1
C C24 0.15194(18) 0.7693(2) 0.45610(12) 0.0257(5) Uani d . 1 1
H H24A 0.1885 0.8158 0.4280 0.039 Uiso calc R 1 1
H H24B 0.1951 0.7141 0.4758 0.039 Uiso calc R 1 1
H H24C 0.1236 0.8185 0.4866 0.039 Uiso calc R 1 1
C C25 0.00759(19) 0.7910(2) 0.38651(12) 0.0268(5) Uani d . 1 1
H H25A 0.0471 0.8361 0.3595 0.040 Uiso calc R 1 1
H H25B -0.0243 0.8415 0.4149 0.040 Uiso calc R 1 1
H H25C -0.0412 0.7492 0.3628 0.040 Uiso calc R 1 1
C C26 0.0141(2) 0.6337(2) 0.46453(12) 0.0293(6) Uani d . 1 1
H H26A -0.0371 0.5939 0.4418 0.044 Uiso calc R 1 1
H H26B -0.0146 0.6824 0.4951 0.044 Uiso calc R 1 1
H H26C 0.0568 0.5780 0.4843 0.044 Uiso calc R 1 1
O O31 0.26830(12) 0.51401(15) 0.44630(8) 0.0220(4) Uani d D 1 1
H H31o 0.275(2) 0.4438(9) 0.4450(14) 0.033 Uiso d D 1 1
N N31 0.38695(14) 0.55543(17) 0.34314(9) 0.0184(4) Uani d . 1 1
H H31n 0.3735 0.6319 0.3438 0.022 Uiso calc R 1 1
H H32n 0.3293 0.5178 0.3378 0.022 Uiso calc R 1 1
C C31 0.36309(17) 0.5610(2) 0.45343(11) 0.0224(5) Uani d . 1 1
H H31A 0.3912 0.5372 0.4929 0.027 Uiso calc R 1 1
H H31B 0.3588 0.6450 0.4533 0.027 Uiso calc R 1 1
C C32 0.42873(17) 0.5231(2) 0.40364(11) 0.0220(5) Uani d . 1 1
H H32A 0.4928 0.5589 0.4094 0.026 Uiso calc R 1 1
H H32B 0.4373 0.4396 0.4056 0.026 Uiso calc R 1 1
C C33 0.44814(17) 0.5317(2) 0.28840(11) 0.0209(5) Uani d . 1 1
C C34 0.46354(19) 0.4039(2) 0.28245(12) 0.0271(5) Uani d . 1 1
H H34A 0.5006 0.3761 0.3176 0.041 Uiso calc R 1 1
H H34B 0.4989 0.3881 0.2457 0.041 Uiso calc R 1 1
H H34C 0.4010 0.3655 0.2803 0.041 Uiso calc R 1 1
C C35 0.54298(18) 0.5966(2) 0.29574(12) 0.0282(6) Uani d . 1 1
H H35A 0.5796 0.5666 0.3306 0.042 Uiso calc R 1 1
H H35B 0.5295 0.6774 0.3021 0.042 Uiso calc R 1 1
H H35C 0.5807 0.5873 0.2593 0.042 Uiso calc R 1 1
C C36 0.39072(18) 0.5777(2) 0.23432(11) 0.0241(5) Uani d . 1 1
H H36A 0.3817 0.6598 0.2390 0.036 Uiso calc R 1 1
H H36B 0.3277 0.5402 0.2319 0.036 Uiso calc R 1 1
H H36C 0.4258 0.5626 0.1974 0.036 Uiso calc R 1 1

loop_
_atom_site_aniso_label
_atom_site_aniso_U_11
_atom_site_aniso_U_22
_atom_site_aniso_U_33
_atom_site_aniso_U_12
_atom_site_aniso_U_13
_atom_site_aniso_U_23
S1 0.0275(3) 0.0196(3) 0.0267(3) -0.0048(2) -0.0058(2) 0.0056(2)
S2 0.0187(3) 0.0186(3) 0.0213(3) 0.0015(2) -0.0034(2) -0.0021(2)
O1 0.0311(10) 0.0188(9) 0.0260(9) 0.0069(7) -0.0054(7) -0.0034(7)
O2 0.0177(8) 0.0286(10) 0.0264(9) -0.0019(7) -0.0026(7) -0.0046(7)
N1 0.0230(10) 0.0228(11) 0.0246(11) -0.0042(8) -0.0055(8) 0.0027(8)
N2 0.0202(10) 0.0170(10) 0.0203(10) -0.0020(7) -0.0037(7) -0.0004(8)
N3 0.0342(12) 0.0267(12) 0.0240(11) -0.0049(9) 0.0045(9) 0.0014(9)
C1 0.0225(11) 0.0168(11) 0.0195(11) 0.0015(9) -0.0010(9) -0.0024(9)
C2 0.0233(12) 0.0278(13) 0.0267(13) -0.0049(10) -0.0076(10) 0.0011(10)
C3 0.0265(13) 0.0254(13) 0.0285(13) -0.0077(10) -0.0048(10) 0.0020(10)
C4 0.0204(11) 0.0187(11) 0.0169(11) 0.0009(8) -0.0015(8) -0.0024(9)
C5 0.0212(11) 0.0168(11) 0.0229(11) 0.0000(9) -0.0021(9) 0.0017(9)
C6 0.0208(11) 0.0176(11) 0.0247(12) -0.0008(8) -0.0030(9) -0.0018(9)
C7 0.0177(11) 0.0250(13) 0.0232(12) -0.0065(9) -0.0032(9) -0.0002(10)
C8 0.0254(12) 0.0201(12) 0.0249(12) -0.0040(9) -0.0061(9) 0.0060(10)
C9 0.0255(12) 0.0159(11) 0.0247(12) -0.0005(9) -0.0047(9) 0.0009(9)
S11 0.0278(3) 0.0170(3) 0.0287(3) -0.0006(2) -0.0042(2) -0.0020(2)
S12 0.0177(3) 0.0187(3) 0.0183(3) -0.0004(2) -0.0012(2) 0.0003(2)
O11 0.0186(8) 0.0276(10) 0.0228(9) -0.0041(7) -0.0007(6) -0.0013(7)
O12 0.0260(9) 0.0192(9) 0.0220(8) 0.0040(7) -0.0008(7) 0.0012(7)
N11 0.0226(10) 0.0219(11) 0.0218(10) 0.0010(8) -0.0029(8) -0.0012(8)
N12 0.0224(10) 0.0185(10) 0.0181(10) -0.0026(8) -0.0026(7) 0.0039(8)
N13 0.0309(12) 0.0275(12) 0.0313(12) -0.0018(9) 0.0072(9) -0.0037(10)
C11 0.0197(11) 0.0170(11) 0.0155(10) -0.0012(8) 0.0030(8) -0.0012(8)
C12 0.0229(12) 0.0264(13) 0.0209(12) -0.0037(9) -0.0033(9) -0.0032(10)
C13 0.0277(13) 0.0265(13) 0.0230(12) -0.0072(10) -0.0016(10) -0.0036(10)
C14 0.0195(11) 0.0185(11) 0.0186(11) 0.0014(8) -0.0014(8) 0.0008(9)
C15 0.0219(11) 0.0178(11) 0.0243(12) -0.0006(9) -0.0015(9) 0.0002(9)
C16 0.0233(12) 0.0203(12) 0.0234(12) -0.0034(9) 0.0005(9) 0.0023(9)
C17 0.0186(11) 0.0237(12) 0.0211(11) 0.0022(9) -0.0048(9) 0.0032(9)
C18 0.0241(12) 0.0174(11) 0.0222(12) -0.0009(9) -0.0044(9) 0.0002(9)
C19 0.0175(11) 0.0223(12) 0.0218(11) -0.0023(8) -0.0024(9) 0.0038(9)
O21 0.0238(9) 0.0189(9) 0.0236(9) -0.0015(7) -0.0022(7) 0.0033(7)
N21 0.0178(9) 0.0182(10) 0.0210(10) -0.0027(7) -0.0010(7) 0.0016(8)
C21 0.0269(12) 0.0177(11) 0.0214(12) -0.0006(9) -0.0047(9) -0.0017(9)
C22 0.0219(12) 0.0192(12) 0.0270(12) -0.0031(9) -0.0023(9) -0.0028(10)
C23 0.0209(11) 0.0193(12) 0.0208(11) 0.0002(9) 0.0025(9) -0.0019(9)
C24 0.0244(12) 0.0269(13) 0.0258(13) -0.0027(10) -0.0007(10) -0.0057(10)
C25 0.0259(13) 0.0216(13) 0.0328(14) 0.0023(10) -0.0010(10) -0.0025(10)
C26 0.0326(14) 0.0291(14) 0.0265(13) -0.0055(11) 0.0082(10) 0.0018(11)
O31 0.0227(8) 0.0190(9) 0.0242(9) -0.0016(7) -0.0032(7) -0.0003(7)
N31 0.0188(9) 0.0166(10) 0.0197(10) -0.0011(7) -0.0034(7) 0.0017(7)
C31 0.0240(12) 0.0225(12) 0.0206(11) -0.0016(9) -0.0036(9) -0.0005(9)
C32 0.0225(12) 0.0228(12) 0.0204(12) 0.0020(9) -0.0050(9) 0.0014(9)
C33 0.0215(11) 0.0219(12) 0.0193(11) 0.0009(9) -0.0013(9) -0.0003(9)
C34 0.0296(13) 0.0243(13) 0.0270(13) 0.0062(10) -0.0056(10) -0.0019(10)
C35 0.0208(12) 0.0343(15) 0.0294(13) -0.0041(10) 0.0007(10) -0.0043(11)
C36 0.0256(12) 0.0260(13) 0.0206(12) 0.0030(10) -0.0009(9) 0.0019(10)

loop_
_atom_type_symbol
_atom_type_description
_atom_type_scat_dispersion_real
_atom_type_scat_dispersion_imag
_atom_type_scat_source
C C 0.0033 0.0016 'International Tables Vol C Tables 4.2.6.8 and 6.1.1.4'
H H 0.0000 0.0000 'International Tables Vol C Tables 4.2.6.8 and 6.1.1.4'
N N 0.0061 0.0033 'International Tables Vol C Tables 4.2.6.8 and 6.1.1.4'
O O 0.0106 0.0060 'International Tables Vol C Tables 4.2.6.8 and 6.1.1.4'
S S 0.1246 0.1234 'International Tables Vol C Tables 4.2.6.8 and 6.1.1.4'

loop_
_geom_angle_atom_site_label_1
_geom_angle_atom_site_label_2
_geom_angle_atom_site_label_3
_geom_angle
C3 S1 C1 89.73(12)
O1 S2 O2 115.27(11)
O1 S2 N2 113.42(11)
O2 S2 N2 105.65(11)
O1 S2 C4 106.20(11)
O2 S2 C4 108.22(11)
N2 S2 C4 107.80(11)
C1 N1 C2 111.5(2)
C1 N2 S2 120.90(17)
C7 N3 H1N 118(2)
C7 N3 H2N 116(2)
H1N N3 H2N 123(2)
N1 C1 N2 120.4(2)
N1 C1 S1 112.79(18)
N2 C1 S1 126.79(18)
C3 C2 N1 116.0(2)
C3 C2 H2 122.0
N1 C2 H2 122.0
C2 C3 S1 109.96(19)
C2 C3 H3 125.0
S1 C3 H3 125.0
C9 C4 C5 119.3(2)
C9 C4 S2 120.35(18)
C5 C4 S2 120.34(18)
C6 C5 C4 120.7(2)
C6 C5 H5 119.7
C4 C5 H5 119.7
C5 C6 C7 120.1(2)
C5 C6 H6 120.0
C7 C6 H6 120.0
N3 C7 C8 120.9(2)
N3 C7 C6 120.1(2)
C8 C7 C6 119.0(2)
C9 C8 C7 120.6(2)
C9 C8 H8 119.7
C7 C8 H8 119.7
C8 C9 C4 120.4(2)
C8 C9 H9 119.8
C4 C9 H9 119.8
C13 S11 C11 89.62(12)
O11 S12 O12 117.09(11)
O11 S12 N12 106.30(11)
O12 S12 N12 112.52(11)
O11 S12 C14 106.52(11)
O12 S12 C14 107.51(11)
N12 S12 C14 106.24(11)
C11 N11 C12 110.9(2)
C11 N12 S12 123.00(17)
C17 N13 H11N 123(2)
C17 N13 H12N 118(2)
H11N N13 H12N 117(2)
N11 C11 N12 119.9(2)
N11 C11 S11 113.34(18)
N12 C11 S11 126.35(18)
C13 C12 N11 116.3(2)
C13 C12 H12 121.8
N11 C12 H12 121.8
C12 C13 S11 109.79(19)
C12 C13 H13 125.1
S11 C13 H13 125.1
C19 C14 C15 119.4(2)
C19 C14 S12 120.32(18)
C15 C14 S12 120.05(19)
C16 C15 C14 120.3(2)
C16 C15 H15 119.8
C14 C15 H15 119.8
C15 C16 C17 120.8(2)
C15 C16 H16 119.6
C17 C16 H16 119.6
N13 C17 C18 121.5(2)
N13 C17 C16 120.6(2)
C18 C17 C16 118.0(2)
C19 C18 C17 121.1(2)
C19 C18 H18 119.4
C17 C18 H18 119.4
C18 C19 C14 120.4(2)
C18 C19 H19 119.8
C14 C19 H19 119.8
C21 O21 H21O 107(2)
C22 N21 C23 117.87(18)
C22 N21 H21N 107.8
C23 N21 H21N 107.8
C22 N21 H22N 107.8
C23 N21 H22N 107.8
H21N N21 H22N 107.2
O21 C21 C22 112.8(2)
O21 C21 H21A 109.0
C22 C21 H21A 109.0
O21 C21 H21B 109.0
C22 C21 H21B 109.0
H21A C21 H21B 107.8
N21 C22 C21 110.69(19)
N21 C22 H22A 109.5
C21 C22 H22A 109.5
N21 C22 H22B 109.5
C21 C22 H22B 109.5
H22A C22 H22B 108.1
C26 C23 C24 110.2(2)
C26 C23 N21 108.8(2)
C24 C23 N21 106.28(19)
C26 C23 C25 111.8(2)
C24 C23 C25 110.4(2)
N21 C23 C25 109.06(19)
C23 C24 H24A 109.5
C23 C24 H24B 109.5
H24A C24 H24B 109.5
C23 C24 H24C 109.5
H24A C24 H24C 109.5
H24B C24 H24C 109.5
C23 C25 H25A 109.5
C23 C25 H25B 109.5
H25A C25 H25B 109.5
C23 C25 H25C 109.5
H25A C25 H25C 109.5
H25B C25 H25C 109.5
C23 C26 H26A 109.5
C23 C26 H26B 109.5
H26A C26 H26B 109.5
C23 C26 H26C 109.5
H26A C26 H26C 109.5
H26B C26 H26C 109.5
C31 O31 H31O 106(2)
C32 N31 C33 117.09(18)
C32 N31 H31N 108.0
C33 N31 H31N 108.0
C32 N31 H32N 108.0
C33 N31 H32N 108.0
H31N N31 H32N 107.3
O31 C31 C32 111.9(2)
O31 C31 H31A 109.2
C32 C31 H31A 109.2
O31 C31 H31B 109.2
C32 C31 H31B 109.2
H31A C31 H31B 107.9
N31 C32 C31 110.55(19)
N31 C32 H32A 109.5
C31 C32 H32A 109.5
N31 C32 H32B 109.5
C31 C32 H32B 109.5
H32A C32 H32B 108.1
C36 C33 C34 110.7(2)
C36 C33 N31 105.70(19)
C34 C33 N31 109.4(2)
C36 C33 C35 109.8(2)
C34 C33 C35 112.3(2)
N31 C33 C35 108.62(19)
C33 C34 H34A 109.5
C33 C34 H34B 109.5
H34A C34 H34B 109.5
C33 C34 H34C 109.5
H34A C34 H34C 109.5
H34B C34 H34C 109.5
C33 C35 H35A 109.5
C33 C35 H35B 109.5
H35A C35 H35B 109.5
C33 C35 H35C 109.5
H35A C35 H35C 109.5
H35B C35 H35C 109.5
C33 C36 H36A 109.5
C33 C36 H36B 109.5
H36A C36 H36B 109.5
C33 C36 H36C 109.5
H36A C36 H36C 109.5
H36B C36 H36C 109.5

loop_
_geom_bond_atom_site_label_1
_geom_bond_atom_site_label_2
_geom_bond_distance
S1 C3 1.729(3)
S1 C1 1.758(3)
S2 O1 1.4524(18)
S2 O2 1.4542(18)
S2 N2 1.590(2)
S2 C4 1.765(2)
N1 C1 1.318(3)
N1 C2 1.386(3)
N2 C1 1.365(3)
N3 C7 1.373(3)
N3 H1N 0.873(10)
N3 H2N 0.875(10)
C2 C3 1.348(4)
C2 H2 0.9500
C3 H3 0.9500
C4 C9 1.394(3)
C4 C5 1.402(3)
C5 C6 1.381(3)
C5 H5 0.9500
C6 C7 1.417(3)
C6 H6 0.9500
C7 C8 1.395(4)
C8 C9 1.391(4)
C8 H8 0.9500
C9 H9 0.9500
S11 C13 1.730(3)
S11 C11 1.757(2)
S12 O11 1.4493(17)
S12 O12 1.4563(18)
S12 N12 1.591(2)
S12 C14 1.766(2)
N11 C11 1.316(3)
N11 C12 1.389(3)
N12 C11 1.372(3)
N13 C17 1.365(3)
N13 H11N 0.882(10)
N13 H12N 0.882(10)
C12 C13 1.348(4)
C12 H12 0.9500
C13 H13 0.9500
C14 C19 1.394(3)
C14 C15 1.404(3)
C15 C16 1.388(3)
C15 H15 0.9500
C16 C17 1.412(4)
C16 H16 0.9500
C17 C18 1.410(3)
C18 C19 1.385(3)
C18 H18 0.9500
C19 H19 0.9500
O21 C21 1.437(3)
O21 H21O 0.835(10)
N21 C22 1.502(3)
N21 C23 1.529(3)
N21 H21N 0.9200
N21 H22N 0.9200
C21 C22 1.520(3)
C21 H21A 0.9900
C21 H21B 0.9900
C22 H22A 0.9900
C22 H22B 0.9900
C23 C26 1.526(3)
C23 C24 1.527(3)
C23 C25 1.535(3)
C24 H24A 0.9800
C24 H24B 0.9800
C24 H24C 0.9800
C25 H25A 0.9800
C25 H25B 0.9800
C25 H25C 0.9800
C26 H26A 0.9800
C26 H26B 0.9800
C26 H26C 0.9800
O31 C31 1.434(3)
O31 H31O 0.833(10)
N31 C32 1.499(3)
N31 C33 1.525(3)
N31 H31N 0.9200
N31 H32N 0.9200
C31 C32 1.517(3)
C31 H31A 0.9900
C31 H31B 0.9900
C32 H32A 0.9900
C32 H32B 0.9900
C33 C36 1.524(3)
C33 C34 1.525(3)
C33 C35 1.528(3)
C34 H34A 0.9800
C34 H34B 0.9800
C34 H34C 0.9800
C35 H35A 0.9800
C35 H35B 0.9800
C35 H35C 0.9800
C36 H36A 0.9800
C36 H36B 0.9800
C36 H36C 0.9800

loop_
_geom_hbond_atom_site_label_D
_geom_hbond_atom_site_label_H
_geom_hbond_atom_site_label_A
_geom_hbond_site_symmetry_A
_geom_hbond_distance_DH
_geom_hbond_distance_HA
_geom_hbond_distance_DA
_geom_hbond_angle_DHA
O21 H21o N1 . 0.84(3) 1.90(3) 2.739(3) 177(2)
O31 H31o N2 . 0.832(11) 1.967(11) 2.796(3) 174(3)
N3 H2n O12 4_576 0.875(17) 2.188(15) 3.027(3) 161(3)
N13 H11n O2 2_655 0.89(2) 2.34(2) 3.201(3) 164(2)
N13 H12n O1 4_565 0.882(19) 2.254(18) 3.098(3) 160(2)
N21 H21n N12 . 0.92 1.91 2.832(3) 178
N21 H22n O31 . 0.92 1.94 2.862(3) 176
N31 H31n N11 . 0.92 1.89 2.802(3) 175
N31 H32n O21 . 0.92 2.02 2.934(3) 174
C2 H2 O11 2_545 0.95 2.43 3.356(3) 164
C6 H6 O12 4_576 0.95 2.50 3.263(3) 137

loop_
_geom_torsion_atom_site_label_1
_geom_torsion_atom_site_label_2
_geom_torsion_atom_site_label_3
_geom_torsion_atom_site_label_4
_geom_torsion
O1 S2 N2 C1 47.6(2)
O2 S2 N2 C1 174.80(18)
C4 S2 N2 C1 -69.7(2)
C2 N1 C1 N2 -178.3(2)
C2 N1 C1 S1 0.2(3)
S2 N2 C1 N1 179.38(19)
S2 N2 C1 S1 1.1(3)
C3 S1 C1 N1 -0.5(2)
C3 S1 C1 N2 177.9(2)
C1 N1 C2 C3 0.3(3)
N1 C2 C3 S1 -0.7(3)
C1 S1 C3 C2 0.6(2)
O1 S2 C4 C9 13.0(2)
O2 S2 C4 C9 -111.3(2)
N2 S2 C4 C9 134.9(2)
O1 S2 C4 C5 -166.88(19)
O2 S2 C4 C5 68.8(2)
N2 S2 C4 C5 -45.0(2)
C9 C4 C5 C6 0.8(4)
S2 C4 C5 C6 -179.28(18)
C4 C5 C6 C7 -0.5(4)
C5 C6 C7 N3 -177.7(2)
C5 C6 C7 C8 -0.2(3)
N3 C7 C8 C9 178.1(2)
C6 C7 C8 C9 0.6(4)
C7 C8 C9 C4 -0.3(4)
C5 C4 C9 C8 -0.4(4)
S2 C4 C9 C8 179.69(19)
O11 S12 N12 C11 -155.40(19)
O12 S12 N12 C11 -26.0(2)
C14 S12 N12 C11 91.4(2)
C12 N11 C11 N12 -173.1(2)
C12 N11 C11 S11 0.0(3)
S12 N12 C11 N11 -154.89(18)
S12 N12 C11 S11 32.9(3)
C13 S11 C11 N11 0.25(19)
C13 S11 C11 N12 172.9(2)
C11 N11 C12 C13 -0.4(3)
N11 C12 C13 S11 0.6(3)
C11 S11 C13 C12 -0.5(2)
O11 S12 C14 C19 -18.3(2)
O12 S12 C14 C19 -144.61(19)
N12 S12 C14 C19 94.7(2)
O11 S12 C14 C15 167.58(19)
O12 S12 C14 C15 41.3(2)
N12 S12 C14 C15 -79.4(2)
C19 C14 C15 C16 -0.6(4)
S12 C14 C15 C16 173.55(19)
C14 C15 C16 C17 -0.5(4)
C15 C16 C17 N13 -179.6(2)
C15 C16 C17 C18 1.5(4)
N13 C17 C18 C19 179.5(2)
C16 C17 C18 C19 -1.6(4)
C17 C18 C19 C14 0.6(4)
C15 C14 C19 C18 0.5(4)
S12 C14 C19 C18 -173.60(18)
C23 N21 C22 C21 171.49(19)
O21 C21 C22 N21 55.5(3)
C22 N21 C23 C26 51.7(3)
C22 N21 C23 C24 170.4(2)
C22 N21 C23 C25 -70.6(3)
C33 N31 C32 C31 175.3(2)
O31 C31 C32 N31 57.5(3)
C32 N31 C33 C36 -177.4(2)
C32 N31 C33 C34 63.4(3)
C32 N31 C33 C35 -59.5(3)
